data_2240326
loop_
_publ_author_name
'Weil, Matthias'

_publ_section_title
;
 Crystal structure of lead(II) tartrate: a redetermination
;
_journal_issue 1
_journal_name_full 'Acta Crystallographica Section E'
_journal_page_first 82
_journal_page_last 84
_journal_paper_doi 10.1107/S2056989014027376
_journal_volume 71
_journal_year 2015
_chemical_formula_iupac '[Pb (C4 H4 O6)]'
_chemical_formula_moiety 'C4 H4 O6 Pb'
_chemical_formula_sum 'C4 H4 O6 Pb'
_chemical_formula_weight 355.26
_chemical_name_systematic
Poly[\m~4~-tartrato-\k^6^<i>O</i>^1^,<i>O</i>^3^:<i>O</i>^1'^:<i>O</i>^2^,<i>O</i>^4^:<i>O</i>^4'^-lead]
_space_group_IT_number 19
_symmetry_cell_setting orthorhombic
_symmetry_space_group_name_Hall 'P 2ac 2ab'
_symmetry_space_group_name_H-M 'P 21 21 21'
_atom_sites_solution_hydrogens geom
_atom_sites_solution_primary direct
_atom_sites_solution_secondary difmap
_audit_creation_method SHELXL-97
_cell_angle_alpha 90.00
_cell_angle_beta 90.00
_cell_angle_gamma 90.00
_cell_formula_units_Z 4
_cell_length_a 7.9890(2)
_cell_length_b 8.8411(3)
_cell_length_c 8.3434(2)
_cell_measurement_reflns_used 9854
_cell_measurement_temperature 296(2)
_cell_measurement_theta_max 40.907
_cell_measurement_theta_min 3.437
_cell_volume 589.31(3)
_computing_cell_refinement
;
SAINT-Plus (Bruker, 2013)
;
_computing_data_collection
;
APEX2 (Bruker, 2013)
;
_computing_data_reduction
;
SAINT-Plus (Bruker, 2013)
;
_computing_molecular_graphics
;
ATOMS (Dowty, 2006)
;
_computing_publication_material
;
publCIF (Westrip, 2010)
;
_computing_structure_refinement
;
SHELXL-97 (Sheldrick, 2008)
;
_computing_structure_solution
;
SHELXS-97 (Sheldrick, 2008)
;
_diffrn_ambient_temperature 296(2)
_diffrn_measured_fraction_theta_full 0.999
_diffrn_measured_fraction_theta_max 0.999
_diffrn_measurement_device_type 'Bruker APEXII CCD'
_diffrn_measurement_method '\w- and \f-scans'
_diffrn_radiation_monochromator graphite
_diffrn_radiation_source 'fine-focus sealed tube'
_diffrn_radiation_type MoK\a
_diffrn_radiation_wavelength 0.71073
_diffrn_reflns_av_R_equivalents 0.0456
_diffrn_reflns_av_sigmaI/netI 0.0180
_diffrn_reflns_limit_h_max 15
_diffrn_reflns_limit_h_min -15
_diffrn_reflns_limit_k_max 17
_diffrn_reflns_limit_k_min -17
_diffrn_reflns_limit_l_max 16
_diffrn_reflns_limit_l_min -16
_diffrn_reflns_number 81742
_diffrn_reflns_theta_full 43.66
_diffrn_reflns_theta_max 43.66
_diffrn_reflns_theta_min 3.36
_diffrn_standards_number 0
_exptl_absorpt_coefficient_mu 28.605
_exptl_absorpt_correction_T_max 0.1828
_exptl_absorpt_correction_T_min 0.0993
_exptl_absorpt_correction_type multi-scan
_exptl_absorpt_process_details
;
(<i>SADABS</i>; Bruker, 2013)
;
_exptl_crystal_colour colourless
_exptl_crystal_density_diffrn 4.004
_exptl_crystal_density_method 'not measured'
_exptl_crystal_description block
_exptl_crystal_F_000 632
_exptl_crystal_size_max 0.15
_exptl_crystal_size_mid 0.15
_exptl_crystal_size_min 0.09
_refine_diff_density_max 3.197
_refine_diff_density_min -2.264
_refine_ls_abs_structure_details
;
Flack (1983), 1959 Friedel pairs
;
_refine_ls_abs_structure_Flack -0.003(7)
_refine_ls_extinction_method none
_refine_ls_goodness_of_fit_ref 1.061
_refine_ls_hydrogen_treatment mixed
_refine_ls_matrix_type full
_refine_ls_number_parameters 108
_refine_ls_number_reflns 4512
_refine_ls_number_restraints 2
_refine_ls_restrained_S_all 1.061
_refine_ls_R_factor_all 0.0309
_refine_ls_R_factor_gt 0.0205
_refine_ls_shift/su_max 0.007
_refine_ls_shift/su_mean 0.000
_refine_ls_structure_factor_coef Fsqd
_refine_ls_weighting_details 'calc w=1/[\s^2^(Fo^2^)+(0.0155P)^2^+1.1508P] where P=(Fo^2^+2Fc^2^)/3'
_refine_ls_weighting_scheme calc
_refine_ls_wR_factor_gt 0.0391
_refine_ls_wR_factor_ref 0.0415
_reflns_number_gt 3836
_reflns_number_total 4512
_reflns_threshold_expression >2sigma(I)
_cod_data_source_file su5041sup1.cf
_cod_data_source_block I
_cod_database_code 2240326
_cod_database_fobs_code 2240326

loop_
_symmetry_equiv_pos_as_xyz
'x, y, z'
'-x+1/2, -y, z+1/2'
'-x, y+1/2, -z+1/2'
'x+1/2, -y+1/2, -z'

loop_
_atom_site_type_symbol
_atom_site_label
_atom_site_fract_x
_atom_site_fract_y
_atom_site_fract_z
_atom_site_U_iso_or_equiv
_atom_site_adp_type
_atom_site_calc_flag
_atom_site_refinement_flags
_atom_site_occupancy
_atom_site_symmetry_multiplicity
Pb Pb1 -0.342448(9) 0.001349(17) -0.054104(9) 0.01396(2) Uani d . 1 1
O O1 -0.0806(2) 0.1027(2) 0.1809(3) 0.0159(3) Uani d . 1 1
O O2 0.1001(3) 0.1758(3) -0.0066(2) 0.0180(4) Uani d . 1 1
O O3 0.1564(2) -0.0126(3) 0.3659(2) 0.0147(3) Uani d D 1 1
O O4 0.2220(2) 0.3195(2) 0.3069(2) 0.0123(3) Uani d D 1 1
O O5 0.5788(3) 0.0785(3) 0.3132(3) 0.0215(4) Uani d . 1 1
O O6 0.4746(3) 0.2388(3) 0.4968(3) 0.0244(5) Uani d . 1 1
C C1 0.0635(3) 0.1138(3) 0.1249(3) 0.0103(3) Uani d . 1 1
C C2 0.2130(3) 0.0566(3) 0.2235(3) 0.0100(3) Uani d . 1 1
H H2 0.2764 -0.0171 0.1601 0.012 Uiso calc R 1 1
C C3 0.3222(3) 0.1966(3) 0.2538(3) 0.0101(3) Uani d . 1 1
H H3 0.3686 0.2263 0.1497 0.012 Uiso calc R 1 1
C C4 0.4706(3) 0.1686(3) 0.3642(3) 0.0128(4) Uani d . 1 1
H H3O 0.224(4) -0.019(6) 0.443(4) 0.029(12) Uiso d D 1 1
H H4O 0.144(4) 0.288(5) 0.367(4) 0.015(10) Uiso d D 1 1

loop_
_atom_site_aniso_label
_atom_site_aniso_U_11
_atom_site_aniso_U_22
_atom_site_aniso_U_33
_atom_site_aniso_U_12
_atom_site_aniso_U_13
_atom_site_aniso_U_23
Pb1 0.01063(3) 0.01446(3) 0.01679(3) 0.00067(7) -0.00006(2) 0.00120(7)
O1 0.0081(6) 0.0230(9) 0.0167(8) 0.0000(6) -0.0005(6) 0.0032(7)
O2 0.0155(8) 0.0274(10) 0.0111(7) 0.0026(8) -0.0009(6) 0.0057(7)
O3 0.0116(5) 0.0192(9) 0.0134(6) 0.0001(8) 0.0009(5) 0.0072(7)
O4 0.0092(6) 0.0113(7) 0.0165(8) 0.0011(5) 0.0001(6) 0.0004(6)
O5 0.0100(7) 0.0277(11) 0.0267(11) 0.0073(7) -0.0009(7) -0.0005(8)
O6 0.0252(10) 0.0242(10) 0.0237(10) 0.0083(9) -0.0156(9) -0.0090(8)
C1 0.0081(8) 0.0120(8) 0.0108(8) -0.0009(6) -0.0017(6) -0.0006(6)
C2 0.0081(7) 0.0121(8) 0.0098(8) 0.0003(7) 0.0004(6) 0.0011(6)
C3 0.0067(8) 0.0129(8) 0.0107(8) 0.0005(6) -0.0001(6) 0.0011(6)
C4 0.0075(7) 0.0137(9) 0.0172(10) -0.0003(7) -0.0017(7) 0.0003(7)

loop_
_atom_type_symbol
_atom_type_description
_atom_type_scat_dispersion_real
_atom_type_scat_dispersion_imag
_atom_type_scat_source
C C 0.0033 0.0016 'International Tables Vol C Tables 4.2.6.8 and 6.1.1.4'
H H 0.0000 0.0000 'International Tables Vol C Tables 4.2.6.8 and 6.1.1.4'
O O 0.0106 0.0060 'International Tables Vol C Tables 4.2.6.8 and 6.1.1.4'
Pb Pb -3.3944 10.1111 'International Tables Vol C Tables 4.2.6.8 and 6.1.1.4'

loop_
_geom_angle_atom_site_label_1
_geom_angle_atom_site_label_2
_geom_angle_atom_site_label_3
_geom_angle_site_symmetry_1
_geom_angle_site_symmetry_3
_geom_angle
O1 Pb1 O5 2_454 2_554 72.93(7)
O1 Pb1 O6 2_454 3_545 74.36(7)
O5 Pb1 O6 2_554 3_545 99.96(9)
O1 Pb1 O3 2_454 2_454 62.88(6)
O5 Pb1 O3 2_554 2_454 135.70(7)
O6 Pb1 O3 3_545 2_454 71.85(8)
O1 Pb1 O4 2_454 4_455 64.23(6)
O5 Pb1 O4 2_554 4_455 69.82(7)
O6 Pb1 O4 3_545 4_455 138.58(7)
O3 Pb1 O4 2_454 4_455 87.75(6)
O1 Pb1 O4 2_454 3_545 122.21(6)
O5 Pb1 O4 2_554 3_545 82.70(7)
O6 Pb1 O4 3_545 3_545 59.20(6)
O3 Pb1 O4 2_454 3_545 123.07(6)
O4 Pb1 O4 4_455 3_545 148.738(15)
O1 Pb1 O2 2_454 4_455 118.51(7)
O5 Pb1 O2 2_554 4_455 119.10(7)
O6 Pb1 O2 3_545 4_455 140.78(8)
O3 Pb1 O2 2_454 4_455 81.74(7)
O4 Pb1 O2 4_455 4_455 65.93(6)
O4 Pb1 O2 3_545 4_455 119.18(6)
O1 Pb1 O1 2_454 . 150.22(4)
O5 Pb1 O1 2_554 . 77.58(7)
O6 Pb1 O1 3_545 . 115.47(6)
O3 Pb1 O1 2_454 . 145.98(6)
O4 Pb1 O1 4_455 . 101.71(6)
O4 Pb1 O1 3_545 . 56.54(5)
O2 Pb1 O1 4_455 . 72.91(6)
C1 O1 Pb1 . 2_455 126.48(16)
C2 O3 Pb1 . 2_455 120.65(14)
C2 O3 H3O . . 118(3)
Pb1 O3 H3O 2_455 . 115(3)
C3 O4 Pb1 . 4 108.28(13)
C3 O4 H4O . . 111(3)
Pb1 O4 H4O 4 . 121(3)
C4 O5 Pb1 . 2 128.07(19)
C4 O6 Pb1 . 3 125.98(18)
O1 C1 O2 . . 125.1(2)
O1 C1 C2 . . 119.4(2)
O2 C1 C2 . . 115.4(2)
O3 C2 C3 . . 113.16(19)
O3 C2 C1 . . 110.14(19)
C3 C2 C1 . . 105.30(18)
O3 C2 H2 . . 109.4
C3 C2 H2 . . 109.4
C1 C2 H2 . . 109.4
O4 C3 C4 . . 111.99(19)
O4 C3 C2 . . 110.38(18)
C4 C3 C2 . . 114.25(19)
O4 C3 H3 . . 106.6
C4 C3 H3 . . 106.6
C2 C3 H3 . . 106.6
O5 C4 O6 . . 126.2(3)
O5 C4 C3 . . 115.9(2)
O6 C4 C3 . . 117.9(2)

loop_
_geom_bond_atom_site_label_1
_geom_bond_atom_site_label_2
_geom_bond_site_symmetry_2
_geom_bond_distance
Pb1 O1 2_454 2.472(2)
Pb1 O5 2_554 2.482(2)
Pb1 O6 3_545 2.594(2)
Pb1 O3 2_454 2.5972(17)
Pb1 O4 4_455 2.6878(19)
Pb1 O4 3_545 2.7866(19)
Pb1 O2 4_455 2.935(2)
Pb1 O1 . 3.004(2)
O1 C1 . 1.246(3)
O2 C1 . 1.261(3)
O3 C2 . 1.411(3)
O3 H3O . 0.843(10)
O4 C3 . 1.420(3)
O4 H4O . 0.845(10)
O5 C4 . 1.250(3)
O6 C4 . 1.270(3)
C1 C2 . 1.536(3)
C2 C3 . 1.535(3)
C2 H2 . 0.9800
C3 C4 . 1.522(3)
C3 H3 . 0.9800

loop_
_geom_hbond_atom_site_label_D
_geom_hbond_atom_site_label_H
_geom_hbond_atom_site_label_A
_geom_hbond_site_symmetry_A
_geom_hbond_distance_DH
_geom_hbond_distance_HA
_geom_hbond_distance_DA
_geom_hbond_angle_DHA
O3 H3O O2 2 0.843(10) 2.02(4) 2.646(3) 131(5)
O4 H4O O6 4_456 0.845(10) 1.785(13) 2.618(3) 169(4)
